data_7716675
loop_
_publ_author_name
'George, Tanner'
'Grant, Tamika'
'Munhoz, Isadora Schumann'
'Do, Thai'
'Masuda, Jason D.'

_publ_section_title
;
 Group 11 complexes of a bulky triazene ligand.
;
_journal_issue 31
_journal_name_full 'Dalton transactions (Cambridge, England : 2003)'
_journal_page_first 13107
_journal_page_last 13118
_journal_paper_doi 10.1039/d4dt01561d
_journal_volume 53
_journal_year 2024
_chemical_formula_moiety 'C51 H63 N5 Au Cl'
_chemical_formula_sum 'C51 H63 Au Cl N5'
_chemical_formula_weight 978.48
_space_group_crystal_system monoclinic
_space_group_IT_number 14
_space_group_name_Hall '-P 2yn'
_space_group_name_H-M_alt 'P 1 21/n 1'
_atom_sites_solution_hydrogens geom
_atom_sites_solution_primary dual
_audit_creation_date 2024-03-13
_audit_creation_method
;
Olex2 1.5
(compiled 2023.08.24 svn.re1ec1418 for OlexSys, GUI svn.r6817)
;
_audit_update_record
;
2024-03-17 deposited with the CCDC.	2024-07-17 downloaded from the CCDC.
;
_cell_angle_alpha 90
_cell_angle_beta 99.514(3)
_cell_angle_gamma 90
_cell_formula_units_Z 4
_cell_length_a 10.7224(7)
_cell_length_b 19.5925(13)
_cell_length_c 25.0634(17)
_cell_measurement_reflns_used 9753
_cell_measurement_temperature 150
_cell_measurement_theta_max 27.68
_cell_measurement_theta_min 2.19
_cell_volume 5192.9(6)
_computing_cell_refinement 'SAINT V8.40A (Bruker AXS Inc., 2018)'
_computing_data_collection 'APEX4 (Bruker AXS Inc., 2021)'
_computing_data_reduction 'SAINT V8.40A (Bruker AXS Inc., 2018)'
_computing_molecular_graphics 'Olex2 1.5 (Dolomanov et al., 2009)'
_computing_publication_material 'Olex2 1.5 (Dolomanov et al., 2009)'
_computing_structure_refinement 'SHELXL 2018/3 (Sheldrick, 2015)'
_computing_structure_solution 'SHELXT 2018/2 (Sheldrick, 2018)'
_diffrn_ambient_temperature 150
_diffrn_detector '100 \\times 140 mm^2^ CMOS sensor'
_diffrn_detector_area_resol_mean 7.3910
_diffrn_detector_type 'Bruker PHOTON III'
_diffrn_measured_fraction_theta_full 0.999
_diffrn_measured_fraction_theta_max 0.999
_diffrn_measurement_device '\k--geometry diffractometer'
_diffrn_measurement_device_type 'Bruker D8 Venture'
_diffrn_measurement_method '\f and \w scans'
_diffrn_radiation_monochromator 'multilayer mirror'
_diffrn_radiation_type MoK\a
_diffrn_radiation_wavelength 0.71073
_diffrn_reflns_av_R_equivalents 0.0902
_diffrn_reflns_av_unetI/netI 0.0378
_diffrn_reflns_Laue_measured_fraction_full 0.999
_diffrn_reflns_Laue_measured_fraction_max 0.999
_diffrn_reflns_limit_h_max 13
_diffrn_reflns_limit_h_min -13
_diffrn_reflns_limit_k_max 25
_diffrn_reflns_limit_k_min -25
_diffrn_reflns_limit_l_max 32
_diffrn_reflns_limit_l_min -32
_diffrn_reflns_number 134659
_diffrn_reflns_point_group_measured_fraction_full 0.999
_diffrn_reflns_point_group_measured_fraction_max 0.999
_diffrn_reflns_theta_full 25.242
_diffrn_reflns_theta_max 27.103
_diffrn_reflns_theta_min 1.948
_diffrn_source 'microfocus sealed tube'
_diffrn_source_current 1.4
_diffrn_source_power 0.07
_diffrn_source_type 'Incoatec I\mS 3.0'
_diffrn_source_voltage 50.0
_diffrn_standards_number 0
_exptl_absorpt_coefficient_mu 2.920
_exptl_absorpt_correction_T_max 0.0955
_exptl_absorpt_correction_T_min 0.0624
_exptl_absorpt_correction_type multi-scan
_exptl_absorpt_process_details
;
SADABS-2016/2 (Bruker,2016/2) was used for absorption correction.
wR2(int) was 0.1128 before and 0.0788 after correction.
The Ratio of minimum to maximum transmission is 0.6534.
The \l/2 correction factor is Not present.
;
_exptl_crystal_colour colourless
_exptl_crystal_colour_primary colourless
_exptl_crystal_density_diffrn 1.252
_exptl_crystal_description prism
_exptl_crystal_F_000 2000
_exptl_crystal_size_max 0.07
_exptl_crystal_size_mid 0.04
_exptl_crystal_size_min 0.03
_refine_diff_density_max 3.380
_refine_diff_density_min -2.020
_refine_diff_density_rms 0.183
_refine_ls_extinction_method none
_refine_ls_goodness_of_fit_ref 1.173
_refine_ls_hydrogen_treatment constr
_refine_ls_matrix_type full
_refine_ls_number_parameters 537
_refine_ls_number_reflns 11462
_refine_ls_number_restraints 0
_refine_ls_restrained_S_all 1.173
_refine_ls_R_factor_all 0.0852
_refine_ls_R_factor_gt 0.0532
_refine_ls_shift/su_max 0.002
_refine_ls_shift/su_mean 0.000
_refine_ls_structure_factor_coef Fsqd
_refine_ls_weighting_details 'w=1/[\s^2^(Fo^2^)+(0.0871P)^2^+21.0445P] where P=(Fo^2^+2Fc^2^)/3'
_refine_ls_weighting_scheme calc
_refine_ls_wR_factor_gt 0.1414
_refine_ls_wR_factor_ref 0.1770
_reflns_Friedel_coverage 0.000
_reflns_number_gt 8551
_reflns_number_total 11462
_reflns_threshold_expression 'I > 2\s(I)'
_cod_data_source_file d4dt01561d2.cif
_cod_data_source_block mo_2022_11_28_jdm_ismaub_0m_a
_cod_depositor_comments 'Adding full bibliography for 7716674--7716682.cif.'
_cod_original_formula_sum 'C51 H63 N5 Au Cl'
_cod_database_code 7716675
_shelx_shelxl_version_number 2018/3
_shelx_space_group_comment
;
The symmetry employed for this shelxl refinement is uniquely defined
by the following loop, which should always be used as a source of
symmetry information in preference to the above space-group names.
They are only intended as comments.
;
_shelx_estimated_absorpt_t_max 0.918
_shelx_estimated_absorpt_t_min 0.822
_olex2_refinement_description
;
1. Fixed Uiso
 At 1.2 times of:
  All C(H) groups, All C(H,H) groups
 At 1.5 times of:
  All C(H,H,H) groups
2.a Ternary CH refined with riding coordinates:
 C10(H10), C13(H13), C22(H22), C25(H25)
2.b Secondary CH2 refined with riding coordinates:
 C2(H2A,H2B), C3(H3A,H3B)
2.c Aromatic/amide H refined with riding coordinates:
 C6(H6), C7(H7), C8(H8), C18(H18), C19(H19), C20(H20), C30(H30), C31(H31),
 C32(H32), C36(H36), C38(H38), C45(H45), C47(H47)
2.d Idealised Me refined as rotating group:
 C11(H11A,H11B,H11C), C12(H12A,H12B,H12C), C14(H14A,H14B,H14C), C15(H15A,H15B,
 H15C), C23(H23A,H23B,H23C), C24(H24A,H24B,H24C), C26(H26A,H26B,H26C), C27(H27A,
 H27B,H27C), C40(H40A,H40B,H40C), C41(H41A,H41B,H41C), C42(H42A,H42B,H42C),
 C49(H49A,H49B,H49C), C50(H50A,H50B,H50C), C51(H51A,H51B,H51C)
;
_olex2_submission_special_instructions 'No special instructions were received'

loop_
_space_group_symop_operation_xyz
'x, y, z'
'-x+1/2, y+1/2, -z+1/2'
'-x, -y, -z'
'x-1/2, -y-1/2, z-1/2'

loop_
_atom_site_label
_atom_site_type_symbol
_atom_site_fract_x
_atom_site_fract_y
_atom_site_fract_z
_atom_site_U_iso_or_equiv
_atom_site_adp_type
_atom_site_occupancy
_atom_site_site_symmetry_order
_atom_site_calc_flag
_atom_site_refinement_flags_posn
_atom_site_refinement_flags_adp
_atom_site_refinement_flags_occupancy
_atom_site_disorder_assembly
_atom_site_disorder_group
Au1 Au 0.63309(2) 0.60982(2) 0.63218(2) 0.03079(10) Uani 1 1 d . . . . .
Cl1 Cl 0.73860(18) 0.51202(9) 0.62449(8) 0.0444(4) Uani 1 1 d . . . . .
N1 N 0.5278(5) 0.7465(3) 0.5579(2) 0.0305(11) Uani 1 1 d . . . . .
N2 N 0.4714(5) 0.8134(3) 0.6214(2) 0.0320(12) Uani 1 1 d . . . . .
N3 N 0.5370(5) 0.6976(3) 0.6436(2) 0.0291(11) Uani 1 1 d . . . . .
N4 N 0.4851(5) 0.7036(3) 0.6905(2) 0.0304(11) Uani 1 1 d . . . . .
N5 N 0.5078(6) 0.6509(3) 0.7179(2) 0.0340(12) Uani 1 1 d . . . . .
C1 C 0.5131(6) 0.7507(3) 0.6099(3) 0.0276(12) Uani 1 1 d . . . . .
C2 C 0.4440(9) 0.8530(4) 0.5711(3) 0.0472(19) Uani 1 1 d . . . . .
H2A H 0.485416 0.898287 0.575556 0.057 Uiso 1 1 calc R U . . .
H2B H 0.351770 0.859624 0.560258 0.057 Uiso 1 1 calc R U . . .
C3 C 0.4964(8) 0.8113(4) 0.5299(3) 0.0425(17) Uani 1 1 d . . . . .
H3A H 0.432746 0.804820 0.496871 0.051 Uiso 1 1 calc R U . . .
H3B H 0.572643 0.833053 0.519820 0.051 Uiso 1 1 calc R U . . .
C4 C 0.5385(6) 0.6856(3) 0.5265(3) 0.0299(13) Uani 1 1 d . . . . .
C5 C 0.4306(7) 0.6466(4) 0.5097(3) 0.0357(15) Uani 1 1 d . . . . .
C6 C 0.4428(8) 0.5898(4) 0.4769(3) 0.0434(18) Uani 1 1 d . . . . .
H6 H 0.371197 0.562001 0.464715 0.052 Uiso 1 1 calc R U . . .
C7 C 0.5563(9) 0.5741(4) 0.4622(3) 0.051(2) Uani 1 1 d . . . . .
H7 H 0.562743 0.535160 0.440181 0.061 Uiso 1 1 calc R U . . .
C8 C 0.6616(8) 0.6137(4) 0.4788(3) 0.0453(19) Uani 1 1 d . . . . .
H8 H 0.739687 0.601952 0.467954 0.054 Uiso 1 1 calc R U . . .
C9 C 0.6549(7) 0.6707(4) 0.5112(3) 0.0362(15) Uani 1 1 d . . . . .
C10 C 0.3037(7) 0.6640(4) 0.5248(3) 0.0410(16) Uani 1 1 d . . . . .
H10 H 0.315820 0.704533 0.549369 0.049 Uiso 1 1 calc R U . . .
C11 C 0.2069(8) 0.6835(6) 0.4756(4) 0.060(2) Uani 1 1 d . . . . .
H11A H 0.240502 0.720718 0.456040 0.090 Uiso 1 1 calc R U . . .
H11B H 0.128518 0.698336 0.487344 0.090 Uiso 1 1 calc R U . . .
H11C H 0.189414 0.643839 0.451627 0.090 Uiso 1 1 calc R U . . .
C12 C 0.2542(11) 0.6055(6) 0.5560(5) 0.072(3) Uani 1 1 d . . . . .
H12A H 0.236026 0.565826 0.532094 0.107 Uiso 1 1 calc R U . . .
H12B H 0.176698 0.619916 0.568673 0.107 Uiso 1 1 calc R U . . .
H12C H 0.318309 0.593174 0.587051 0.107 Uiso 1 1 calc R U . . .
C13 C 0.7704(7) 0.7156(4) 0.5278(3) 0.0427(17) Uani 1 1 d . . . . .
H13 H 0.749249 0.749844 0.554503 0.051 Uiso 1 1 calc R U . . .
C14 C 0.8044(9) 0.7550(6) 0.4785(4) 0.064(3) Uani 1 1 d . . . . .
H14A H 0.832921 0.722752 0.453206 0.096 Uiso 1 1 calc R U . . .
H14B H 0.872163 0.787759 0.490916 0.096 Uiso 1 1 calc R U . . .
H14C H 0.729673 0.779555 0.460312 0.096 Uiso 1 1 calc R U . . .
C15 C 0.8861(8) 0.6748(6) 0.5551(5) 0.074(3) Uani 1 1 d . . . . .
H15A H 0.863109 0.647815 0.584934 0.111 Uiso 1 1 calc R U . . .
H15B H 0.954531 0.706374 0.569181 0.111 Uiso 1 1 calc R U . . .
H15C H 0.914375 0.644206 0.528549 0.111 Uiso 1 1 calc R U . . .
C16 C 0.5083(6) 0.8526(3) 0.6701(3) 0.0322(14) Uani 1 1 d . . . . .
C17 C 0.6346(7) 0.8706(4) 0.6852(3) 0.0338(14) Uani 1 1 d . . . . .
C18 C 0.6639(7) 0.9181(4) 0.7277(3) 0.0400(16) Uani 1 1 d . . . . .
H18 H 0.749687 0.928906 0.741114 0.048 Uiso 1 1 calc R U . . .
C19 C 0.5679(7) 0.9493(4) 0.7502(3) 0.0416(17) Uani 1 1 d . . . . .
H19 H 0.588454 0.983458 0.777170 0.050 Uiso 1 1 calc R U . . .
C20 C 0.4439(7) 0.9311(4) 0.7337(3) 0.0400(16) Uani 1 1 d . . . . .
H20 H 0.379481 0.952720 0.749482 0.048 Uiso 1 1 calc R U . . .
C21 C 0.4110(7) 0.8814(3) 0.6940(3) 0.0346(15) Uani 1 1 d . . . . .
C22 C 0.7413(6) 0.8412(4) 0.6597(3) 0.0380(15) Uani 1 1 d . . . . .
H22 H 0.702793 0.810638 0.629452 0.046 Uiso 1 1 calc R U . . .
C23 C 0.8128(9) 0.8971(5) 0.6355(4) 0.059(2) Uani 1 1 d . . . . .
H23A H 0.753433 0.924042 0.609905 0.089 Uiso 1 1 calc R U . . .
H23B H 0.876442 0.876533 0.616605 0.089 Uiso 1 1 calc R U . . .
H23C H 0.854641 0.926902 0.664480 0.089 Uiso 1 1 calc R U . . .
C24 C 0.8315(9) 0.7990(5) 0.6983(4) 0.059(2) Uani 1 1 d . . . . .
H24A H 0.869634 0.827461 0.728900 0.088 Uiso 1 1 calc R U . . .
H24B H 0.898003 0.781049 0.679745 0.088 Uiso 1 1 calc R U . . .
H24C H 0.785755 0.761029 0.711671 0.088 Uiso 1 1 calc R U . . .
C25 C 0.2739(7) 0.8594(4) 0.6776(4) 0.0445(18) Uani 1 1 d . . . . .
H25 H 0.270093 0.821754 0.650439 0.053 Uiso 1 1 calc R U . . .
C26 C 0.1928(8) 0.9189(6) 0.6522(5) 0.065(3) Uani 1 1 d . . . . .
H26A H 0.187920 0.953970 0.679674 0.098 Uiso 1 1 calc R U . . .
H26B H 0.107473 0.902481 0.637863 0.098 Uiso 1 1 calc R U . . .
H26C H 0.230890 0.938532 0.622690 0.098 Uiso 1 1 calc R U . . .
C27 C 0.2226(8) 0.8329(5) 0.7270(4) 0.053(2) Uani 1 1 d . . . . .
H27A H 0.273665 0.793992 0.742497 0.079 Uiso 1 1 calc R U . . .
H27B H 0.134614 0.818333 0.716146 0.079 Uiso 1 1 calc R U . . .
H27C H 0.226596 0.869247 0.754062 0.079 Uiso 1 1 calc R U . . .
C28 C 0.4547(7) 0.6483(3) 0.7668(3) 0.0346(14) Uani 1 1 d . . . . .
C29 C 0.5249(7) 0.6735(4) 0.8155(3) 0.0393(16) Uani 1 1 d . . . . .
C30 C 0.4731(8) 0.6669(4) 0.8628(3) 0.0475(19) Uani 1 1 d . . . . .
H30 H 0.517539 0.685106 0.895614 0.057 Uiso 1 1 calc R U . . .
C31 C 0.3594(9) 0.6347(5) 0.8629(3) 0.053(2) Uani 1 1 d . . . . .
H31 H 0.324341 0.632111 0.895256 0.063 Uiso 1 1 calc R U . . .
C32 C 0.2952(8) 0.6057(4) 0.8150(3) 0.0446(18) Uani 1 1 d . . . . .
H32 H 0.217844 0.582229 0.815336 0.054 Uiso 1 1 calc R U . . .
C33 C 0.3434(7) 0.6108(3) 0.7668(3) 0.0351(15) Uani 1 1 d . . . . .
C34 C 0.2755(7) 0.5738(4) 0.7179(3) 0.0338(14) Uani 1 1 d . . . . .
C35 C 0.1515(7) 0.5922(4) 0.6949(3) 0.0379(16) Uani 1 1 d . . . . .
C36 C 0.0852(7) 0.5529(4) 0.6540(3) 0.0382(15) Uani 1 1 d . . . . .
H36 H 0.001424 0.565829 0.638838 0.046 Uiso 1 1 calc R U . . .
C37 C 0.1376(6) 0.4950(4) 0.6343(3) 0.0363(15) Uani 1 1 d . . . . .
C38 C 0.2606(7) 0.4771(4) 0.6577(3) 0.0368(15) Uani 1 1 d . . . . .
H38 H 0.297855 0.437630 0.644841 0.044 Uiso 1 1 calc R U . . .
C39 C 0.3305(6) 0.5152(4) 0.6991(3) 0.0362(15) Uani 1 1 d . . . . .
C40 C 0.0876(9) 0.6556(5) 0.7121(4) 0.056(2) Uani 1 1 d . . . . .
H40A H 0.050873 0.681689 0.679998 0.085 Uiso 1 1 calc R U . . .
H40B H 0.150053 0.683764 0.735211 0.085 Uiso 1 1 calc R U . . .
H40C H 0.020589 0.642224 0.732281 0.085 Uiso 1 1 calc R U . . .
C41 C 0.4610(7) 0.4907(4) 0.7231(3) 0.0426(17) Uani 1 1 d . . . . .
H41A H 0.524073 0.515641 0.706558 0.064 Uiso 1 1 calc R U . . .
H41B H 0.467993 0.441763 0.716079 0.064 Uiso 1 1 calc R U . . .
H41C H 0.475780 0.498811 0.762209 0.064 Uiso 1 1 calc R U . . .
C42 C 0.0628(7) 0.4553(4) 0.5880(3) 0.0445(18) Uani 1 1 d . . . . .
H42A H -0.027810 0.460574 0.588712 0.067 Uiso 1 1 calc R U . . .
H42B H 0.085576 0.406868 0.591660 0.067 Uiso 1 1 calc R U . . .
H42C H 0.082104 0.472682 0.553627 0.067 Uiso 1 1 calc R U . . .
C43 C 0.6534(8) 0.7046(4) 0.8195(3) 0.0416(16) Uani 1 1 d . . . . .
C44 C 0.7588(8) 0.6626(4) 0.8160(3) 0.0479(19) Uani 1 1 d . . . . .
C45 C 0.8806(8) 0.6912(4) 0.8256(3) 0.0445(18) Uani 1 1 d . . . . .
H45 H 0.951698 0.662987 0.823468 0.053 Uiso 1 1 calc R U . . .
C46 C 0.8992(8) 0.7602(5) 0.8384(3) 0.0479(19) Uani 1 1 d . . . . .
C47 C 0.7946(8) 0.7996(4) 0.8417(3) 0.0446(18) Uani 1 1 d . . . . .
H47 H 0.806399 0.846652 0.850276 0.054 Uiso 1 1 calc R U . . .
C48 C 0.6727(8) 0.7735(4) 0.8329(3) 0.0414(17) Uani 1 1 d . . . . .
C49 C 0.7432(10) 0.5885(5) 0.8003(4) 0.059(2) Uani 1 1 d . . . . .
H49A H 0.712621 0.584930 0.761338 0.089 Uiso 1 1 calc R U . . .
H49B H 0.682003 0.567187 0.820146 0.089 Uiso 1 1 calc R U . . .
H49C H 0.824853 0.565183 0.809228 0.089 Uiso 1 1 calc R U . . .
C50 C 0.5619(9) 0.8188(4) 0.8379(4) 0.053(2) Uani 1 1 d . . . . .
H50A H 0.523435 0.804118 0.868861 0.080 Uiso 1 1 calc R U . . .
H50B H 0.499165 0.815765 0.804781 0.080 Uiso 1 1 calc R U . . .
H50C H 0.590848 0.866147 0.843349 0.080 Uiso 1 1 calc R U . . .
C51 C 1.0310(9) 0.7889(6) 0.8485(4) 0.063(2) Uani 1 1 d . . . . .
H51A H 1.091743 0.751963 0.859170 0.095 Uiso 1 1 calc R U . . .
H51B H 1.037935 0.822794 0.877631 0.095 Uiso 1 1 calc R U . . .
H51C H 1.049372 0.810612 0.815487 0.095 Uiso 1 1 calc R U . . .

loop_
_atom_site_aniso_label
_atom_site_aniso_U_11
_atom_site_aniso_U_22
_atom_site_aniso_U_33
_atom_site_aniso_U_23
_atom_site_aniso_U_13
_atom_site_aniso_U_12
Au1 0.03080(15) 0.02860(15) 0.03394(16) -0.00073(10) 0.00825(10) 0.00231(10)
Cl1 0.0416(9) 0.0353(9) 0.0555(11) -0.0063(8) 0.0058(8) 0.0107(7)
N1 0.033(3) 0.031(3) 0.027(3) 0.004(2) 0.006(2) 0.000(2)
N2 0.030(3) 0.032(3) 0.035(3) -0.001(2) 0.008(2) 0.005(2)
N3 0.026(3) 0.030(3) 0.034(3) 0.000(2) 0.011(2) 0.003(2)
N4 0.031(3) 0.029(3) 0.034(3) -0.004(2) 0.011(2) 0.000(2)
N5 0.040(3) 0.030(3) 0.035(3) 0.000(2) 0.014(2) 0.000(2)
C1 0.023(3) 0.024(3) 0.036(3) 0.001(3) 0.007(2) -0.002(2)
C2 0.061(5) 0.042(4) 0.037(4) 0.006(3) 0.003(3) 0.017(4)
C3 0.055(5) 0.037(4) 0.037(4) 0.006(3) 0.011(3) 0.005(3)
C4 0.035(3) 0.029(3) 0.027(3) 0.003(2) 0.007(3) 0.002(3)
C5 0.033(3) 0.040(4) 0.035(3) -0.001(3) 0.009(3) 0.000(3)
C6 0.059(5) 0.036(4) 0.038(4) -0.004(3) 0.013(3) -0.012(4)
C7 0.075(6) 0.041(4) 0.040(4) -0.005(3) 0.018(4) 0.004(4)
C8 0.056(5) 0.046(4) 0.038(4) 0.005(3) 0.021(4) 0.016(4)
C9 0.036(4) 0.042(4) 0.031(3) 0.005(3) 0.009(3) 0.004(3)
C10 0.036(4) 0.051(4) 0.038(4) 0.000(3) 0.014(3) -0.009(3)
C11 0.048(5) 0.085(7) 0.047(5) 0.008(5) 0.007(4) 0.000(5)
C12 0.061(6) 0.080(7) 0.078(7) 0.027(6) 0.026(5) -0.013(5)
C13 0.031(3) 0.054(5) 0.047(4) 0.003(4) 0.017(3) 0.004(3)
C14 0.054(5) 0.078(7) 0.061(6) 0.016(5) 0.013(4) -0.016(5)
C15 0.034(4) 0.106(9) 0.080(7) 0.038(7) 0.006(4) 0.001(5)
C16 0.034(3) 0.029(3) 0.034(3) 0.000(3) 0.008(3) 0.001(3)
C17 0.036(4) 0.033(3) 0.034(3) 0.006(3) 0.009(3) 0.002(3)
C18 0.037(4) 0.036(4) 0.047(4) -0.005(3) 0.005(3) -0.004(3)
C19 0.045(4) 0.032(4) 0.049(4) -0.012(3) 0.014(3) -0.007(3)
C20 0.040(4) 0.031(4) 0.051(4) -0.008(3) 0.015(3) 0.001(3)
C21 0.032(3) 0.031(3) 0.041(4) -0.001(3) 0.008(3) 0.003(3)
C22 0.030(3) 0.041(4) 0.044(4) -0.008(3) 0.009(3) 0.001(3)
C23 0.056(5) 0.057(6) 0.073(6) 0.007(5) 0.033(5) 0.000(4)
C24 0.052(5) 0.063(6) 0.064(6) 0.005(5) 0.020(4) 0.022(4)
C25 0.030(4) 0.046(4) 0.060(5) -0.008(4) 0.013(3) 0.000(3)
C26 0.037(5) 0.078(7) 0.080(7) 0.007(6) 0.006(4) 0.012(4)
C27 0.042(4) 0.049(5) 0.072(6) -0.003(4) 0.025(4) -0.008(4)
C28 0.040(4) 0.030(3) 0.036(3) 0.002(3) 0.012(3) 0.005(3)
C29 0.050(4) 0.032(3) 0.038(4) -0.001(3) 0.014(3) -0.002(3)
C30 0.065(5) 0.044(4) 0.036(4) -0.007(3) 0.015(4) -0.013(4)
C31 0.074(6) 0.054(5) 0.039(4) -0.002(4) 0.033(4) -0.008(4)
C32 0.051(5) 0.044(4) 0.044(4) -0.006(3) 0.025(4) -0.008(3)
C33 0.042(4) 0.031(3) 0.034(3) 0.002(3) 0.014(3) -0.001(3)
C34 0.039(4) 0.031(3) 0.035(3) 0.002(3) 0.016(3) -0.002(3)
C35 0.038(4) 0.033(4) 0.046(4) 0.004(3) 0.018(3) 0.001(3)
C36 0.036(4) 0.037(4) 0.045(4) 0.005(3) 0.014(3) -0.001(3)
C37 0.039(4) 0.035(4) 0.037(4) 0.002(3) 0.015(3) -0.005(3)
C38 0.040(4) 0.029(3) 0.045(4) -0.001(3) 0.017(3) -0.002(3)
C39 0.033(3) 0.033(4) 0.045(4) 0.004(3) 0.015(3) 0.000(3)
C40 0.050(5) 0.049(5) 0.071(6) -0.009(4) 0.012(4) 0.012(4)
C41 0.038(4) 0.040(4) 0.052(4) 0.002(3) 0.014(3) 0.002(3)
C42 0.045(4) 0.045(4) 0.047(4) -0.007(3) 0.019(3) -0.012(3)
C43 0.051(4) 0.037(4) 0.038(4) -0.001(3) 0.009(3) -0.001(3)
C44 0.060(5) 0.043(4) 0.044(4) -0.003(4) 0.017(4) -0.002(4)
C45 0.049(4) 0.053(5) 0.031(4) -0.002(3) 0.007(3) -0.005(4)
C46 0.053(5) 0.053(5) 0.036(4) 0.001(3) 0.004(3) -0.013(4)
C47 0.061(5) 0.034(4) 0.039(4) -0.003(3) 0.006(3) -0.013(4)
C48 0.057(5) 0.035(4) 0.031(3) -0.003(3) 0.006(3) -0.007(3)
C49 0.063(6) 0.038(4) 0.078(7) -0.011(4) 0.014(5) 0.004(4)
C50 0.062(5) 0.044(5) 0.052(5) -0.005(4) 0.007(4) 0.005(4)
C51 0.058(5) 0.073(6) 0.059(6) -0.005(5) 0.006(4) -0.018(5)

loop_
_atom_type_symbol
_atom_type_description
_atom_type_scat_dispersion_real
_atom_type_scat_dispersion_imag
_atom_type_scat_source
C C 0.0033 0.0016 'International Tables Vol C Tables 4.2.6.8 and 6.1.1.4'
H H 0.0000 0.0000 'International Tables Vol C Tables 4.2.6.8 and 6.1.1.4'
Au Au -2.0133 8.8022 'International Tables Vol C Tables 4.2.6.8 and 6.1.1.4'
Cl Cl 0.1484 0.1585 'International Tables Vol C Tables 4.2.6.8 and 6.1.1.4'
N N 0.0061 0.0033 'International Tables Vol C Tables 4.2.6.8 and 6.1.1.4'

loop_
_geom_angle_atom_site_label_1
_geom_angle_atom_site_label_2
_geom_angle_atom_site_label_3
_geom_angle
_geom_angle_site_symmetry_1
_geom_angle_site_symmetry_3
_geom_angle_publ_flag
N3 Au1 Cl1 176.85(16) . . ?
C1 N1 C3 110.9(6) . . ?
C1 N1 C4 127.9(5) . . ?
C4 N1 C3 119.2(5) . . ?
C1 N2 C2 108.8(6) . . ?
C1 N2 C16 127.6(6) . . ?
C16 N2 C2 115.7(6) . . ?
N4 N3 Au1 118.1(4) . . ?
C1 N3 Au1 127.9(4) . . ?
C1 N3 N4 114.0(5) . . ?
N5 N4 N3 109.1(5) . . ?
N4 N5 C28 115.6(5) . . ?
N1 C1 N2 111.0(6) . . ?
N3 C1 N1 121.6(6) . . ?
N3 C1 N2 127.4(6) . . ?
N2 C2 H2A 110.7 . . ?
N2 C2 H2B 110.7 . . ?
N2 C2 C3 105.0(6) . . ?
H2A C2 H2B 108.8 . . ?
C3 C2 H2A 110.7 . . ?
C3 C2 H2B 110.7 . . ?
N1 C3 C2 103.0(6) . . ?
N1 C3 H3A 111.2 . . ?
N1 C3 H3B 111.2 . . ?
C2 C3 H3A 111.2 . . ?
C2 C3 H3B 111.2 . . ?
H3A C3 H3B 109.1 . . ?
C5 C4 N1 118.8(6) . . ?
C5 C4 C9 122.6(6) . . ?
C9 C4 N1 118.5(6) . . ?
C4 C5 C6 117.3(7) . . ?
C4 C5 C10 122.6(6) . . ?
C6 C5 C10 120.1(7) . . ?
C5 C6 H6 119.6 . . ?
C7 C6 C5 120.8(8) . . ?
C7 C6 H6 119.6 . . ?
C6 C7 H7 119.5 . . ?
C6 C7 C8 121.0(8) . . ?
C8 C7 H7 119.5 . . ?
C7 C8 H8 119.7 . . ?
C7 C8 C9 120.7(7) . . ?
C9 C8 H8 119.7 . . ?
C4 C9 C13 122.0(6) . . ?
C8 C9 C4 117.6(7) . . ?
C8 C9 C13 120.4(7) . . ?
C5 C10 H10 107.6 . . ?
C5 C10 C11 112.0(6) . . ?
C5 C10 C12 111.2(7) . . ?
C11 C10 H10 107.6 . . ?
C11 C10 C12 110.7(7) . . ?
C12 C10 H10 107.6 . . ?
C10 C11 H11A 109.5 . . ?
C10 C11 H11B 109.5 . . ?
C10 C11 H11C 109.5 . . ?
H11A C11 H11B 109.5 . . ?
H11A C11 H11C 109.5 . . ?
H11B C11 H11C 109.5 . . ?
C10 C12 H12A 109.5 . . ?
C10 C12 H12B 109.5 . . ?
C10 C12 H12C 109.5 . . ?
H12A C12 H12B 109.5 . . ?
H12A C12 H12C 109.5 . . ?
H12B C12 H12C 109.5 . . ?
C9 C13 H13 107.9 . . ?
C9 C13 C14 111.0(7) . . ?
C9 C13 C15 112.5(7) . . ?
C14 C13 H13 107.9 . . ?
C15 C13 H13 107.9 . . ?
C15 C13 C14 109.5(7) . . ?
C13 C14 H14A 109.5 . . ?
C13 C14 H14B 109.5 . . ?
C13 C14 H14C 109.5 . . ?
H14A C14 H14B 109.5 . . ?
H14A C14 H14C 109.5 . . ?
H14B C14 H14C 109.5 . . ?
C13 C15 H15A 109.5 . . ?
C13 C15 H15B 109.5 . . ?
C13 C15 H15C 109.5 . . ?
H15A C15 H15B 109.5 . . ?
H15A C15 H15C 109.5 . . ?
H15B C15 H15C 109.5 . . ?
C17 C16 N2 118.9(6) . . ?
C17 C16 C21 122.9(6) . . ?
C21 C16 N2 117.1(6) . . ?
C16 C17 C18 117.2(6) . . ?
C16 C17 C22 124.1(6) . . ?
C18 C17 C22 118.8(6) . . ?
C17 C18 H18 119.7 . . ?
C19 C18 C17 120.6(7) . . ?
C19 C18 H18 119.7 . . ?
C18 C19 H19 119.8 . . ?
C20 C19 C18 120.4(7) . . ?
C20 C19 H19 119.8 . . ?
C19 C20 H20 119.5 . . ?
C19 C20 C21 121.0(7) . . ?
C21 C20 H20 119.5 . . ?
C16 C21 C25 121.6(6) . . ?
C20 C21 C16 117.8(7) . . ?
C20 C21 C25 120.6(6) . . ?
C17 C22 H22 107.6 . . ?
C17 C22 C23 111.1(6) . . ?
C23 C22 H22 107.6 . . ?
C24 C22 C17 112.9(6) . . ?
C24 C22 H22 107.6 . . ?
C24 C22 C23 109.9(7) . . ?
C22 C23 H23A 109.5 . . ?
C22 C23 H23B 109.5 . . ?
C22 C23 H23C 109.5 . . ?
H23A C23 H23B 109.5 . . ?
H23A C23 H23C 109.5 . . ?
H23B C23 H23C 109.5 . . ?
C22 C24 H24A 109.5 . . ?
C22 C24 H24B 109.5 . . ?
C22 C24 H24C 109.5 . . ?
H24A C24 H24B 109.5 . . ?
H24A C24 H24C 109.5 . . ?
H24B C24 H24C 109.5 . . ?
C21 C25 H25 108.8 . . ?
C21 C25 C26 110.7(7) . . ?
C21 C25 C27 109.8(7) . . ?
C26 C25 H25 108.8 . . ?
C27 C25 H25 108.8 . . ?
C27 C25 C26 109.9(7) . . ?
C25 C26 H26A 109.5 . . ?
C25 C26 H26B 109.5 . . ?
C25 C26 H26C 109.5 . . ?
H26A C26 H26B 109.5 . . ?
H26A C26 H26C 109.5 . . ?
H26B C26 H26C 109.5 . . ?
C25 C27 H27A 109.5 . . ?
C25 C27 H27B 109.5 . . ?
C25 C27 H27C 109.5 . . ?
H27A C27 H27B 109.5 . . ?
H27A C27 H27C 109.5 . . ?
H27B C27 H27C 109.5 . . ?
C29 C28 N5 119.7(6) . . ?
C33 C28 N5 118.5(6) . . ?
C33 C28 C29 121.0(6) . . ?
C28 C29 C43 123.7(6) . . ?
C30 C29 C28 118.1(7) . . ?
C30 C29 C43 118.2(7) . . ?
C29 C30 H30 119.2 . . ?
C31 C30 C29 121.5(7) . . ?
C31 C30 H30 119.2 . . ?
C30 C31 H31 120.2 . . ?
C30 C31 C32 119.6(7) . . ?
C32 C31 H31 120.2 . . ?
C31 C32 H32 119.5 . . ?
C33 C32 C31 120.9(7) . . ?
C33 C32 H32 119.5 . . ?
C28 C33 C34 123.4(6) . . ?
C32 C33 C28 118.4(7) . . ?
C32 C33 C34 118.2(7) . . ?
C35 C34 C33 120.5(6) . . ?
C35 C34 C39 119.6(7) . . ?
C39 C34 C33 119.5(6) . . ?
C34 C35 C40 122.4(7) . . ?
C36 C35 C34 119.8(7) . . ?
C36 C35 C40 117.8(7) . . ?
C35 C36 H36 119.0 . . ?
C35 C36 C37 121.9(7) . . ?
C37 C36 H36 119.0 . . ?
C36 C37 C38 117.7(7) . . ?
C36 C37 C42 119.8(7) . . ?
C38 C37 C42 122.5(7) . . ?
C37 C38 H38 118.9 . . ?
C39 C38 C37 122.2(7) . . ?
C39 C38 H38 118.9 . . ?
C34 C39 C41 122.6(7) . . ?
C38 C39 C34 118.9(7) . . ?
C38 C39 C41 118.5(6) . . ?
C35 C40 H40A 109.5 . . ?
C35 C40 H40B 109.5 . . ?
C35 C40 H40C 109.5 . . ?
H40A C40 H40B 109.5 . . ?
H40A C40 H40C 109.5 . . ?
H40B C40 H40C 109.5 . . ?
C39 C41 H41A 109.5 . . ?
C39 C41 H41B 109.5 . . ?
C39 C41 H41C 109.5 . . ?
H41A C41 H41B 109.5 . . ?
H41A C41 H41C 109.5 . . ?
H41B C41 H41C 109.5 . . ?
C37 C42 H42A 109.5 . . ?
C37 C42 H42B 109.5 . . ?
C37 C42 H42C 109.5 . . ?
H42A C42 H42B 109.5 . . ?
H42A C42 H42C 109.5 . . ?
H42B C42 H42C 109.5 . . ?
C44 C43 C29 119.8(7) . . ?
C48 C43 C29 120.5(7) . . ?
C48 C43 C44 119.3(8) . . ?
C43 C44 C49 121.4(8) . . ?
C45 C44 C43 119.3(8) . . ?
C45 C44 C49 119.3(8) . . ?
C44 C45 H45 119.4 . . ?
C46 C45 C44 121.2(8) . . ?
C46 C45 H45 119.4 . . ?
C45 C46 C51 119.7(9) . . ?
C47 C46 C45 118.1(8) . . ?
C47 C46 C51 122.1(8) . . ?
C46 C47 H47 118.7 . . ?
C46 C47 C48 122.6(7) . . ?
C48 C47 H47 118.7 . . ?
C43 C48 C50 120.2(8) . . ?
C47 C48 C43 119.5(8) . . ?
C47 C48 C50 120.3(7) . . ?
C44 C49 H49A 109.5 . . ?
C44 C49 H49B 109.5 . . ?
C44 C49 H49C 109.5 . . ?
H49A C49 H49B 109.5 . . ?
H49A C49 H49C 109.5 . . ?
H49B C49 H49C 109.5 . . ?
C48 C50 H50A 109.5 . . ?
C48 C50 H50B 109.5 . . ?
C48 C50 H50C 109.5 . . ?
H50A C50 H50B 109.5 . . ?
H50A C50 H50C 109.5 . . ?
H50B C50 H50C 109.5 . . ?
C46 C51 H51A 109.5 . . ?
C46 C51 H51B 109.5 . . ?
C46 C51 H51C 109.5 . . ?
H51A C51 H51B 109.5 . . ?
H51A C51 H51C 109.5 . . ?
H51B C51 H51C 109.5 . . ?

loop_
_geom_bond_atom_site_label_1
_geom_bond_atom_site_label_2
_geom_bond_distance
_geom_bond_site_symmetry_2
_geom_bond_publ_flag
Au1 Cl1 2.2496(17) . ?
Au1 N3 2.048(5) . ?
N1 C1 1.341(8) . ?
N1 C3 1.464(9) . ?
N1 C4 1.443(8) . ?
N2 C1 1.354(8) . ?
N2 C2 1.468(9) . ?
N2 C16 1.442(9) . ?
N3 N4 1.387(7) . ?
N3 C1 1.338(8) . ?
N4 N5 1.242(8) . ?
N5 C28 1.436(9) . ?
C2 H2A 0.9900 . ?
C2 H2B 0.9900 . ?
C2 C3 1.497(11) . ?
C3 H3A 0.9900 . ?
C3 H3B 0.9900 . ?
C4 C5 1.392(10) . ?
C4 C9 1.395(9) . ?
C5 C6 1.404(10) . ?
C5 C10 1.511(10) . ?
C6 H6 0.9500 . ?
C6 C7 1.363(12) . ?
C7 H7 0.9500 . ?
C7 C8 1.377(13) . ?
C8 H8 0.9500 . ?
C8 C9 1.391(11) . ?
C9 C13 1.519(11) . ?
C10 H10 1.0000 . ?
C10 C11 1.524(11) . ?
C10 C12 1.531(11) . ?
C11 H11A 0.9800 . ?
C11 H11B 0.9800 . ?
C11 H11C 0.9800 . ?
C12 H12A 0.9800 . ?
C12 H12B 0.9800 . ?
C12 H12C 0.9800 . ?
C13 H13 1.0000 . ?
C13 C14 1.551(11) . ?
C13 C15 1.538(12) . ?
C14 H14A 0.9800 . ?
C14 H14B 0.9800 . ?
C14 H14C 0.9800 . ?
C15 H15A 0.9800 . ?
C15 H15B 0.9800 . ?
C15 H15C 0.9800 . ?
C16 C17 1.390(10) . ?
C16 C21 1.404(9) . ?
C17 C18 1.411(10) . ?
C17 C22 1.513(10) . ?
C18 H18 0.9500 . ?
C18 C19 1.394(10) . ?
C19 H19 0.9500 . ?
C19 C20 1.373(11) . ?
C20 H20 0.9500 . ?
C20 C21 1.395(10) . ?
C21 C25 1.521(10) . ?
C22 H22 1.0000 . ?
C22 C23 1.520(11) . ?
C22 C24 1.498(11) . ?
C23 H23A 0.9800 . ?
C23 H23B 0.9800 . ?
C23 H23C 0.9800 . ?
C24 H24A 0.9800 . ?
C24 H24B 0.9800 . ?
C24 H24C 0.9800 . ?
C25 H25 1.0000 . ?
C25 C26 1.531(13) . ?
C25 C27 1.526(11) . ?
C26 H26A 0.9800 . ?
C26 H26B 0.9800 . ?
C26 H26C 0.9800 . ?
C27 H27A 0.9800 . ?
C27 H27B 0.9800 . ?
C27 H27C 0.9800 . ?
C28 C29 1.414(10) . ?
C28 C33 1.401(10) . ?
C29 C30 1.395(10) . ?
C29 C43 1.494(11) . ?
C30 H30 0.9500 . ?
C30 C31 1.374(12) . ?
C31 H31 0.9500 . ?
C31 C32 1.402(12) . ?
C32 H32 0.9500 . ?
C32 C33 1.394(10) . ?
C33 C34 1.504(10) . ?
C34 C35 1.406(10) . ?
C34 C39 1.407(10) . ?
C35 C36 1.381(11) . ?
C35 C40 1.514(11) . ?
C36 H36 0.9500 . ?
C36 C37 1.393(10) . ?
C37 C38 1.396(10) . ?
C37 C42 1.513(10) . ?
C38 H38 0.9500 . ?
C38 C39 1.393(10) . ?
C39 C41 1.507(10) . ?
C40 H40A 0.9800 . ?
C40 H40B 0.9800 . ?
C40 H40C 0.9800 . ?
C41 H41A 0.9800 . ?
C41 H41B 0.9800 . ?
C41 H41C 0.9800 . ?
C42 H42A 0.9800 . ?
C42 H42B 0.9800 . ?
C42 H42C 0.9800 . ?
C43 C44 1.412(12) . ?
C43 C48 1.398(10) . ?
C44 C45 1.404(12) . ?
C44 C49 1.507(12) . ?
C45 H45 0.9500 . ?
C45 C46 1.395(12) . ?
C46 C47 1.376(12) . ?
C46 C51 1.504(12) . ?
C47 H47 0.9500 . ?
C47 C48 1.388(11) . ?
C48 C50 1.506(12) . ?
C49 H49A 0.9800 . ?
C49 H49B 0.9800 . ?
C49 H49C 0.9800 . ?
C50 H50A 0.9800 . ?
C50 H50B 0.9800 . ?
C50 H50C 0.9800 . ?
C51 H51A 0.9800 . ?
C51 H51B 0.9800 . ?
C51 H51C 0.9800 . ?

loop_
_geom_torsion_atom_site_label_1
_geom_torsion_atom_site_label_2
_geom_torsion_atom_site_label_3
_geom_torsion_atom_site_label_4
_geom_torsion
_geom_torsion_site_symmetry_1
_geom_torsion_site_symmetry_2
_geom_torsion_site_symmetry_3
_geom_torsion_site_symmetry_4
_geom_torsion_publ_flag
Au1 N3 N4 N5 -0.6(7) . . . . ?
Au1 N3 C1 N1 14.5(9) . . . . ?
Au1 N3 C1 N2 -166.3(5) . . . . ?
N1 C4 C5 C6 176.7(6) . . . . ?
N1 C4 C5 C10 -2.4(10) . . . . ?
N1 C4 C9 C8 -176.9(6) . . . . ?
N1 C4 C9 C13 1.6(10) . . . . ?
N2 C2 C3 N1 10.0(8) . . . . ?
N2 C16 C17 C18 169.7(6) . . . . ?
N2 C16 C17 C22 -11.6(10) . . . . ?
N2 C16 C21 C20 -166.3(6) . . . . ?
N2 C16 C21 C25 13.8(10) . . . . ?
N3 N4 N5 C28 -177.2(6) . . . . ?
N4 N3 C1 N1 -163.2(6) . . . . ?
N4 N3 C1 N2 16.1(9) . . . . ?
N4 N5 C28 C29 -90.0(8) . . . . ?
N4 N5 C28 C33 100.3(7) . . . . ?
N5 C28 C29 C30 -176.7(7) . . . . ?
N5 C28 C29 C43 1.0(11) . . . . ?
N5 C28 C33 C32 177.1(7) . . . . ?
N5 C28 C33 C34 -0.9(10) . . . . ?
C1 N1 C3 C2 -7.1(8) . . . . ?
C1 N1 C4 C5 73.8(9) . . . . ?
C1 N1 C4 C9 -110.4(7) . . . . ?
C1 N2 C2 C3 -10.1(8) . . . . ?
C1 N2 C16 C17 59.9(9) . . . . ?
C1 N2 C16 C21 -131.8(7) . . . . ?
C1 N3 N4 N5 177.2(6) . . . . ?
C2 N2 C1 N1 5.9(8) . . . . ?
C2 N2 C1 N3 -173.4(7) . . . . ?
C2 N2 C16 C17 -85.5(8) . . . . ?
C2 N2 C16 C21 82.8(8) . . . . ?
C3 N1 C1 N2 1.0(8) . . . . ?
C3 N1 C1 N3 -179.7(6) . . . . ?
C3 N1 C4 C5 -88.7(8) . . . . ?
C3 N1 C4 C9 87.1(8) . . . . ?
C4 N1 C1 N2 -162.7(6) . . . . ?
C4 N1 C1 N3 16.7(10) . . . . ?
C4 N1 C3 C2 158.2(6) . . . . ?
C4 C5 C6 C7 -0.1(11) . . . . ?
C4 C5 C10 C11 114.7(8) . . . . ?
C4 C5 C10 C12 -120.9(9) . . . . ?
C4 C9 C13 C14 -109.5(8) . . . . ?
C4 C9 C13 C15 127.4(8) . . . . ?
C5 C4 C9 C8 -1.3(10) . . . . ?
C5 C4 C9 C13 177.2(7) . . . . ?
C5 C6 C7 C8 -0.5(13) . . . . ?
C6 C5 C10 C11 -64.3(10) . . . . ?
C6 C5 C10 C12 60.1(10) . . . . ?
C6 C7 C8 C9 0.3(12) . . . . ?
C7 C8 C9 C4 0.6(11) . . . . ?
C7 C8 C9 C13 -178.0(7) . . . . ?
C8 C9 C13 C14 69.1(9) . . . . ?
C8 C9 C13 C15 -54.1(10) . . . . ?
C9 C4 C5 C6 1.1(10) . . . . ?
C9 C4 C5 C10 -178.0(7) . . . . ?
C10 C5 C6 C7 179.0(7) . . . . ?
C16 N2 C1 N1 -141.3(6) . . . . ?
C16 N2 C1 N3 39.3(10) . . . . ?
C16 N2 C2 C3 141.5(6) . . . . ?
C16 C17 C18 C19 -5.0(11) . . . . ?
C16 C17 C22 C23 121.6(8) . . . . ?
C16 C17 C22 C24 -114.3(8) . . . . ?
C16 C21 C25 C26 -116.4(8) . . . . ?
C16 C21 C25 C27 122.0(8) . . . . ?
C17 C16 C21 C20 1.5(11) . . . . ?
C17 C16 C21 C25 -178.5(7) . . . . ?
C17 C18 C19 C20 4.1(12) . . . . ?
C18 C17 C22 C23 -59.8(9) . . . . ?
C18 C17 C22 C24 64.3(10) . . . . ?
C18 C19 C20 C21 -0.2(12) . . . . ?
C19 C20 C21 C16 -2.5(11) . . . . ?
C19 C20 C21 C25 177.4(7) . . . . ?
C20 C21 C25 C26 63.7(10) . . . . ?
C20 C21 C25 C27 -57.9(10) . . . . ?
C21 C16 C17 C18 2.2(10) . . . . ?
C21 C16 C17 C22 -179.2(7) . . . . ?
C22 C17 C18 C19 176.3(7) . . . . ?
C28 C29 C30 C31 2.3(13) . . . . ?
C28 C29 C43 C44 -72.6(10) . . . . ?
C28 C29 C43 C48 114.7(9) . . . . ?
C28 C33 C34 C35 -117.5(8) . . . . ?
C28 C33 C34 C39 70.1(9) . . . . ?
C29 C28 C33 C32 7.5(11) . . . . ?
C29 C28 C33 C34 -170.5(7) . . . . ?
C29 C30 C31 C32 2.1(14) . . . . ?
C29 C43 C44 C45 -173.2(7) . . . . ?
C29 C43 C44 C49 8.8(12) . . . . ?
C29 C43 C48 C47 173.7(7) . . . . ?
C29 C43 C48 C50 -6.1(11) . . . . ?
C30 C29 C43 C44 105.2(9) . . . . ?
C30 C29 C43 C48 -67.6(10) . . . . ?
C30 C31 C32 C33 -1.9(14) . . . . ?
C31 C32 C33 C28 -2.9(12) . . . . ?
C31 C32 C33 C34 175.2(8) . . . . ?
C32 C33 C34 C35 64.5(9) . . . . ?
C32 C33 C34 C39 -107.8(8) . . . . ?
C33 C28 C29 C30 -7.3(11) . . . . ?
C33 C28 C29 C43 170.5(7) . . . . ?
C33 C34 C35 C36 -172.6(6) . . . . ?
C33 C34 C35 C40 9.3(11) . . . . ?
C33 C34 C39 C38 173.0(6) . . . . ?
C33 C34 C39 C41 -5.3(10) . . . . ?
C34 C35 C36 C37 -0.2(11) . . . . ?
C35 C34 C39 C38 0.6(10) . . . . ?
C35 C34 C39 C41 -177.7(7) . . . . ?
C35 C36 C37 C38 0.4(10) . . . . ?
C35 C36 C37 C42 -177.7(7) . . . . ?
C36 C37 C38 C39 -0.2(10) . . . . ?
C37 C38 C39 C34 -0.3(10) . . . . ?
C37 C38 C39 C41 178.1(6) . . . . ?
C39 C34 C35 C36 -0.3(10) . . . . ?
C39 C34 C35 C40 -178.4(7) . . . . ?
C40 C35 C36 C37 178.0(7) . . . . ?
C42 C37 C38 C39 177.9(7) . . . . ?
C43 C29 C30 C31 -175.5(8) . . . . ?
C43 C44 C45 C46 -0.4(12) . . . . ?
C44 C43 C48 C47 0.9(11) . . . . ?
C44 C43 C48 C50 -178.9(7) . . . . ?
C44 C45 C46 C47 0.5(12) . . . . ?
C44 C45 C46 C51 179.9(8) . . . . ?
C45 C46 C47 C48 0.0(12) . . . . ?
C46 C47 C48 C43 -0.7(12) . . . . ?
C46 C47 C48 C50 179.0(7) . . . . ?
C48 C43 C44 C45 -0.4(11) . . . . ?
C48 C43 C44 C49 -178.3(8) . . . . ?
C49 C44 C45 C46 177.7(8) . . . . ?
C51 C46 C47 C48 -179.3(8) . . . . ?
